data_2202450
loop_
_publ_author_name
'Wu, Bei'
'Taylor, Max R.'
'Martin, Lisandra L.'

_publ_section_title
;
 Aquabis(4-morpholinyldithiocarbamato)iron(III)
 trifluoromethanesulfonate
;
_journal_issue 11
_journal_name_full 'Acta Crystallographica Section E'
_journal_page_first m1083
_journal_page_last m1085
_journal_paper_doi 10.1107/S1600536803024462
_journal_volume 59
_journal_year 2003
_chemical_formula_iupac '[Fe (C5 H8 N O S2)2 (H2 O)] C F3 S O3'
_chemical_formula_moiety 'C10 H18 Fe N2 O3 S4 1+, C F3 O3 S 1-'
_chemical_formula_sum 'C11 H18 F3 Fe N2 O6 S5'
_chemical_formula_weight 547.44
_space_group_IT_number 62
_symmetry_cell_setting orthorhombic
_symmetry_space_group_name_Hall '-P 2ac 2n'
_symmetry_space_group_name_H-M 'P n m a'
_atom_sites_solution_hydrogens geom
_atom_sites_solution_primary direct
_atom_sites_solution_secondary difmap
_cell_angle_alpha 90.0
_cell_angle_beta 90.0
_cell_angle_gamma 90.0
_cell_formula_units_Z 4
_cell_length_a 18.929(6)
_cell_length_b 10.197(3)
_cell_length_c 11.214(4)
_cell_measurement_reflns_used 7138
_cell_measurement_temperature 168
_cell_measurement_theta_max 26.07
_cell_measurement_theta_min 2.11
_cell_volume 2164.5(12)
_computing_cell_refinement SMART
_computing_data_collection 'SMART (Bruker, 1999)'
_computing_data_reduction 'SAINT (Bruker, 2000) and Xtal3.7 ADDREF and SORTRF (Hall et al., 2000)'
_computing_molecular_graphics Xtal3.7
_computing_publication_material 'Xtal3.7 BONDLA and CIFIO'
_computing_structure_refinement 'Xtal3.7 CRYLSQ'
_computing_structure_solution 'SIR97 (Altomare et al., 1994)'
_diffrn_ambient_temperature 168
_diffrn_measured_fraction_theta_full .99
_diffrn_measured_fraction_theta_max .99
_diffrn_measurement_device_type
;
Bruker SMART CCD area-detector
;
_diffrn_measurement_method '\f and \w'
_diffrn_radiation_monochromator graphite
_diffrn_radiation_source 'fixed tube'
_diffrn_radiation_type 'Mo K\a'
_diffrn_radiation_wavelength .71073
_diffrn_reflns_av_R_equivalents .059
_diffrn_reflns_av_sigmaI/netI .039
_diffrn_reflns_limit_h_max 23
_diffrn_reflns_limit_h_min -23
_diffrn_reflns_limit_k_max 8
_diffrn_reflns_limit_k_min -12
_diffrn_reflns_limit_l_max 13
_diffrn_reflns_limit_l_min -13
_diffrn_reflns_number 26787
_diffrn_reflns_theta_full 26.38
_diffrn_reflns_theta_max 26.38
_diffrn_reflns_theta_min 2.11
_diffrn_standards_number 0
_exptl_absorpt_coefficient_mu 1.234
_exptl_absorpt_correction_T_max 0.906
_exptl_absorpt_correction_T_min 0.829
_exptl_absorpt_correction_type multi-scan
_exptl_absorpt_process_details '(SADABS; Bruker, 1997)'
_exptl_crystal_colour 'dark red'
_exptl_crystal_density_diffrn 1.68
_exptl_crystal_density_method 'not measured'
_exptl_crystal_description needle
_exptl_crystal_F_000 1116
_exptl_crystal_size_max 0.50
_exptl_crystal_size_mid 0.08
_exptl_crystal_size_min 0.08
_refine_diff_density_max .94
_refine_diff_density_min -.61
_refine_ls_extinction_method none
_refine_ls_goodness_of_fit_all .989
_refine_ls_goodness_of_fit_ref 1.008
_refine_ls_hydrogen_treatment noref
_refine_ls_matrix_type full
_refine_ls_number_constraints 0
_refine_ls_number_parameters 169
_refine_ls_number_reflns 2157
_refine_ls_number_restraints 17
_refine_ls_R_factor_all .067
_refine_ls_R_factor_gt .042
_refine_ls_shift/su_max .018
_refine_ls_shift/su_mean .001
_refine_ls_structure_factor_coef Fsqd
_refine_ls_weighting_details 'w = 1/[\s^2^(F~o~^2^) + (0.03F~o~^2^)^2^]^1/2^'
_refine_ls_weighting_scheme calc
_refine_ls_wR_factor_all .096
_refine_ls_wR_factor_ref .094
_reflns_number_gt 1677
_reflns_number_total 2316
_reflns_threshold_expression I>2\s(I)
_cod_data_source_file cf6293.cif
_cod_data_source_block I
_cod_original_sg_symbol_Hall -p_2ac_2n
_cod_original_sg_symbol_H-M Pnma
_cod_original_formula_sum 'C11 H18 F3 Fe1 N2 O6 S5'
_cod_database_code 2202450
_cod_database_fobs_code 2202450

loop_
_symmetry_equiv_pos_as_xyz
+x,+y,+z
1/2-x,-y,1/2+z
1/2+x,1/2-y,1/2-z
-x,1/2+y,-z
-x,-y,-z
1/2+x,+y,1/2-z
1/2-x,1/2+y,1/2+z
+x,1/2-y,+z

loop_
_atom_site_label
_atom_site_fract_x
_atom_site_fract_y
_atom_site_fract_z
_atom_site_U_iso_or_equiv
_atom_site_adp_type
_atom_site_calc_flag
_atom_site_calc_attached_atom
_atom_site_occupancy
_atom_site_disorder_assembly
_atom_site_disorder_group
F7a .1315(4) .2921(4) -.1701(4) .167(10) Uani ? ? .50000 ? ?
F7b .0406(3) .3296(6) -.0597(6) .188(11) Uani ? ? .50000 ? ?
F7c .0700(4) .1314(4) -.1009(7) .130(8) Uani ? ? .50000 ? ?
C7 .0950(3) .25000 -.0772(4) .079(7) Uani ? ? 1.00000 ? ?
O3a .1703(2) .3812(2) .0635(3) .117(8) Uani ? ? .50000 ? ?
O3b .1061(2) .1924(4) .1426(3) .089(5) Uani ? ? .50000 ? ?
O3c .2043(3) .1594(4) .0107(6) .072(5) Uani ? ? .50000 ? ?
S3 .14978(8) .25000 .05120(14) .0447(9) Uani ? ? 1.00000 ? ?
Fe .07070(3) .25000 .48871(6) .0219(4) Uani ? ? 1.00000 ? ?
S1 .16273(5) .38901(8) .45124(8) .0262(5) Uani ? ? 1.00000 ? ?
S2 .00247(5) .38877(9) .60008(8) .0268(5) Uani ? ? 1.00000 ? ?
N1 .2750(2) .25000 .3714(4) .026(2) Uani ? ? 1.00000 ? ?
N2 -.0819(2) .25000 .7474(3) .025(2) Uani ? ? 1.00000 ? ?
O1 .3858(2) .25000 .2041(3) .042(2) Uani ? ? 1.00000 ? ?
O2 -.2175(2) .25000 .8529(4) .042(2) Uani ? ? 1.00000 ? ?
O3 .02481(18) .25000 .3267(3) .039(2) Uani ? ? 1.00000 ? ?
C1 .2108(3) .25000 .4170(4) .023(3) Uani ? ? 1.00000 ? ?
C2 .31528(19) .3698(4) .3486(3) .032(2) Uani ? ? 1.00000 ? ?
C3 .3443(2) .3658(4) .2209(4) .038(2) Uani ? ? 1.00000 ? ?
C4 -.0341(3) .25000 .6630(4) .022(3) Uani ? ? 1.00000 ? ?
C5 -.1116(2) .3709(3) .7993(3) .031(2) Uani ? ? 1.00000 ? ?
C6 -.1918(2) .3646(4) .7945(4) .040(2) Uani ? ? 1.00000 ? ?
H2a .3535 .3759 .4034 .041 Uiso ? ? 1.00000 ? ?
H2b .2855 .4445 .3576 .041 Uiso ? ? 1.00000 ? ?
H3a .3060 .3655 .1660 .049 Uiso ? ? 1.00000 ? ?
H3b .3729 .4409 .2071 .049 Uiso ? ? 1.00000 ? ?
H5a -.0954 .4447 .7554 .040 Uiso ? ? 1.00000 ? ?
H5b -.0968 .3787 .8801 .040 Uiso ? ? 1.00000 ? ?
H6a -.2108 .4401 .8324 .049 Uiso ? ? 1.00000 ? ?
H6b -.2064 .3632 .7133 .049 Uiso ? ? 1.00000 ? ?
H3 .0497 .2500 .2555 .057 Uiso ? ? 1.00000 ? ?
H3' -.0240 .2500 .3216 .057 Uiso ? ? 1.00000 ? ?

loop_
_atom_site_aniso_label
_atom_site_aniso_U_11
_atom_site_aniso_U_22
_atom_site_aniso_U_33
_atom_site_aniso_U_12
_atom_site_aniso_U_13
_atom_site_aniso_U_23
F7a .242(11) .190(16) .068(4) .019(9) -.022(5) .067(7)
F7b .093(7) .169(10) .301(16) .080(7) -.117(9) -.058(10)
F7c .091(7) .144(9) .154(8) -.011(6) -.064(6) -.075(8)
C7 .083(7) .086(7) .069(6) .00000 -.013(5) .00000
O3a .117(8) .025(4) .209(12) .018(5) -.075(8) -.064(5)
O3b .161(8) .045(4) .060(4) .022(4) .052(5) .011(3)
O3c .068(5) .031(4) .117(7) .017(3) -.016(5) -.016(4)
S3 .0472(10) .0545(10) .0326(8) .00000 -.0069(7) .00000
Fe .0198(4) .0237(4) .0224(4) .00000 .0031(3) .00000
S1 .0237(5) .0219(5) .0331(5) .0003(4) .0040(4) .0008(4)
S2 .0300(5) .0196(4) .0306(5) .0004(4) .0096(4) .0033(4)
N1 .028(2) .023(2) .027(2) .00000 .007(2) .00000
N2 .032(2) .018(2) .025(2) .00000 .0086(19) .00000
O1 .029(2) .048(3) .047(2) .00000 .0160(19) .00000
O2 .042(2) .030(2) .053(3) .00000 .027(2) .00000
O3 .025(2) .067(3) .027(2) .00000 -.0021(16) .00000
C1 .024(3) .025(3) .019(3) .00000 .000(2) .00000
C2 .023(2) .031(2) .043(2) -.0028(16) .0015(17) .0013(18)
C3 .028(2) .042(2) .045(3) -.0027(19) .0046(18) .011(2)
C4 .023(3) .023(3) .019(3) .00000 .003(2) .00000
C5 .040(2) .019(2) .035(2) .0012(17) .0126(18) -.0036(16)
C6 .043(2) .029(2) .047(2) .0074(19) .017(2) .001(2)

loop_
_atom_type_symbol
_atom_type_scat_dispersion_real
_atom_type_scat_dispersion_imag
_atom_type_scat_source
Fe .301 .845 'Int Tables Vol IV Tables 2.2B and 2.3.1'
C .002 .002 'Int Tables Vol IV Tables 2.2B and 2.3.1'
H 0 0 'Int Tables Vol IV Tables 2.2B and 2.3.1'
N .004 .003 'Int Tables Vol IV Tables 2.2B and 2.3.1'
O .008 .006 'Int Tables Vol IV Tables 2.2B and 2.3.1'
F .014 .01 'Int Tables Vol IV Tables 2.2B and 2.3.1'
S .11 .124 'Int Tables Vol IV Tables 2.2B and 2.3.1'

loop_
_geom_angle_atom_site_label_1
_geom_angle_atom_site_label_2
_geom_angle_atom_site_label_3
_geom_angle_site_symmetry_1
_geom_angle_site_symmetry_3
_geom_angle
_geom_angle_publ_flag
F7a C7 F7c . . 109.0(5) ?
F7a C7 F7b . . 108.9(4) ?
F7a C7 S3 . . 109.5(4) ?
F7c C7 F7b . . 108.1(5) ?
F7c C7 S3 . . 111.8(4) ?
F7b C7 S3 . . 109.5(4) ?
O3a S3 O3b . . 118.6(2) ?
O3a S3 O3c . . 116.1(3) ?
O3a S3 C7 . . 104.02(17) ?
O3b S3 O3c . . 111.7(3) ?
O3b S3 C7 . . 104.0(2) ?
O3c S3 C7 . . 99.3(3) ?
O3 Fe S1 . . 99.38(9) y
O3 Fe S2 . . 104.42(9) y
S1 Fe S1 8 . 76.69(4) y
S1 Fe S2 . 8 156.19(5) y
S1 Fe S2 . . 98.46(4) y
S2 Fe S2 8 . 76.45(4) y
C1 S1 Fe . . 86.17(14) ?
C4 S2 Fe . . 86.70(14) ?
C1 N1 C2 . . 123.3(2) ?
C2 N1 C2 . 8 113.2(3) ?
C4 N2 C5 . . 123.3(2) ?
C5 N2 C5 8 . 113.4(3) ?
C3 O1 C3 . 8 111.3(3) ?
C6 O2 C6 8 . 110.1(3) ?
H3' O3 H3 . . 117.0 ?
H3' O3 Fe . . 119.1 ?
H3 O3 Fe . . 123.9 ?
N1 C1 S1 . . 124.86(13) ?
S1 C1 S1 8 . 110.3(3) ?
H2a C2 H2b . . 109.2 ?
H2a C2 N1 . . 109.7 ?
H2a C2 C3 . . 109.4 ?
H2b C2 N1 . . 109.9 ?
H2b C2 C3 . . 109.4 ?
N1 C2 C3 . . 109.1(3) ?
H3b C3 H3a . . 109.3 ?
H3b C3 O1 . . 109.3 ?
H3b C3 C2 . . 109.6 ?
H3a C3 O1 . . 109.3 ?
H3a C3 C2 . . 109.3 ?
O1 C3 C2 . . 110.0(3) ?
N2 C4 S2 . . 124.93(13) ?
S2 C4 S2 . 8 110.1(3) ?
H5a C5 H5b . . 109.4 ?
H5a C5 N2 . . 109.6 ?
H5a C5 C6 . . 109.7 ?
H5b C5 N2 . . 109.5 ?
H5b C5 C6 . . 109.4 ?
N2 C5 C6 . . 109.3(3) ?
H6a C6 H6b . . 109.3 ?
H6a C6 O2 . . 109.3 ?
H6a C6 C5 . . 109.1 ?
H6b C6 O2 . . 109.1 ?
H6b C6 C5 . . 109.0 ?
O2 C6 C5 . . 111.0(3) ?

loop_
_geom_bond_atom_site_label_1
_geom_bond_atom_site_label_2
_geom_bond_site_symmetry_1
_geom_bond_site_symmetry_2
_geom_bond_distance
_geom_bond_publ_flag
F7a C7 . . 1.322(7) ?
F7b C7 . . 1.326(7) ?
F7c C7 . . 1.325(5) ?
C7 S3 . . 1.775(5) ?
O3a S3 . . 1.400(3) ?
O3b S3 . . 1.441(4) ?
O3c S3 . . 1.457(5) ?
Fe O3 . . 2.013(4) y
Fe S1 . . 2.2849(11) y
Fe S2 . . 2.2870(11) y
S1 C1 . . 1.727(3) ?
S2 C4 . . 1.726(3) ?
N1 C1 . . 1.318(6) ?
N1 C2 . . 1.463(4) ?
N2 C4 . . 1.309(6) ?
N2 C5 . . 1.475(4) ?
O1 C3 . . 1.431(4) ?
O2 C6 . . 1.425(5) ?
O3 H3' . . .925 ?
O3 H3 . . .927 ?
C2 H2a . . .950 ?
C2 H2b . . .952 ?
C2 C3 . . 1.534(6) ?
C3 H3b . . .950 ?
C3 H3a . . .952 ?
C5 H5a . . .949 ?
C5 H5b . . .952 ?
C5 C6 . . 1.520(6) ?
C6 H6a . . .950 ?
C6 H6b . . .952 ?

loop_
_geom_hbond_atom_site_label_D
_geom_hbond_atom_site_label_H
_geom_hbond_atom_site_label_A
_geom_hbond_site_symmetry_A
_geom_hbond_distance_DH
_geom_hbond_distance_HA
_geom_hbond_distance_DA
_geom_hbond_angle_DHA
_geom_hbond_publ_flag
O3 H3 O3b . 0.927 1.757 2.642(5) 158 y
O3 H3 O3b 8 0.927 1.757 2.642(5) 158 y
O3 H3' O1 3_455 0.925 1.732 2.654(5) 174 y
